data_7221859
loop_
_publ_author_name
'Mirzaei, Masoud'
'Eshtiagh-Hosseini, Hossein'
'shamsipur, mojtaba'
'Saeedi, Mahdi'
'Ardalani, Mehdi'
'Bauza, Antonio'
'Mague, Joel T.'
'Frontera, Antonio'
'Habibi, Morteza'

_publ_section_title
;
 Importance of polarization assisted/resonance assisted hydrogen bonding
 interactions and unconventional interactions in crystal formations of
 five new complexes bearing chelidamic acid through proton transfer
 mechanism
;
_journal_name_full 'RSC Adv.'
_journal_paper_doi 10.1039/C5RA09526C
_journal_year 2015
_chemical_formula_moiety 'C7 H9 N Ni O8, H2 O'
_chemical_formula_sum 'C7 H11 N Ni O9'
_chemical_formula_weight 311.86
_space_group_crystal_system monoclinic
_space_group_IT_number 15
_space_group_name_Hall '-C 2yc'
_space_group_name_H-M_alt 'C 1 2/c 1'
_symmetry_space_group_name_Hall '-C 2yc'
_symmetry_space_group_name_H-M 'C 1 2/c 1'
_atom_sites_solution_hydrogens geom
_atom_sites_solution_primary direct
_atom_sites_solution_secondary difmap
_audit_update_record
;
2015-03-26 deposited with the CCDC.
2015-08-14 downloaded from the CCDC.
;
_cell_angle_alpha 90
_cell_angle_beta 90.163(1)
_cell_angle_gamma 90
_cell_formula_units_Z 8
_cell_length_a 14.7013(6)
_cell_length_b 6.8433(3)
_cell_length_c 22.2874(10)
_cell_measurement_reflns_used 9870
_cell_measurement_temperature 150(2)
_cell_measurement_theta_max 29.1132
_cell_measurement_theta_min 2.7417
_cell_volume 2242.22(17)
_computing_cell_refinement '<i>SAINT</i> (Bruker AXS, 2012a)'
_computing_data_collection '<i>APEX2</i> (Bruker AXS, 2012)'
_computing_data_reduction '<i>SAINT</i> (Bruker AXS, 2012a)'
_computing_molecular_graphics '<i>DIAMOND</i> (Brandenburg & Putz, 2012)'
_computing_publication_material '<i>SHELXTL</i> (Bruker AXS, 2008)'
_computing_structure_refinement '<i>SHELXL</i> (Sheldrick, 2008)'
_computing_structure_solution '<i>SHELXS</i> (Sheldrick, 2008)'
_diffrn_ambient_temperature 150.(2)
_diffrn_detector_area_resol_mean 8.3660
_diffrn_measured_fraction_theta_full 0.981
_diffrn_measured_fraction_theta_max 0.981
_diffrn_measurement_device_type 'Bruker Smart APEX CCD'
_diffrn_measurement_method '\f and \w scans'
_diffrn_radiation_monochromator graphite
_diffrn_radiation_type MoK\a
_diffrn_radiation_wavelength 0.71073
_diffrn_reflns_av_R_equivalents 0.0381
_diffrn_reflns_av_sigmaI/netI 0.0225
_diffrn_reflns_limit_h_max 19
_diffrn_reflns_limit_h_min -20
_diffrn_reflns_limit_k_max 9
_diffrn_reflns_limit_k_min -9
_diffrn_reflns_limit_l_max 30
_diffrn_reflns_limit_l_min -30
_diffrn_reflns_number 19570
_diffrn_reflns_theta_full 29.11
_diffrn_reflns_theta_max 29.11
_diffrn_reflns_theta_min 1.83
_diffrn_source 'fine-focus sealed tube'
_diffrn_source_type MoK\a
_exptl_absorpt_coefficient_mu 1.766
_exptl_absorpt_correction_T_max 0.83
_exptl_absorpt_correction_T_min 0.70
_exptl_absorpt_correction_type multi-scan
_exptl_absorpt_process_details '<i>SADABS</i> (Bruker AXS, 2012b)'
_exptl_crystal_colour green
_exptl_crystal_density_diffrn 1.848
_exptl_crystal_density_method 'not measured'
_exptl_crystal_description block
_exptl_crystal_F_000 1280
_exptl_crystal_recrystallization_method 'Re-crystallisation from solvent: water'
_exptl_crystal_size_max 0.280
_exptl_crystal_size_mid 0.150
_exptl_crystal_size_min 0.110
_platon_squeeze_details
;
A region of density well-removed from the primary molecule and attributed to 
lattice solvent which could not be identified with certainty was removed 
with the SQUEEZE option of PLATON (Spek, 2013).
;
_refine_diff_density_max 1.323
_refine_diff_density_min -0.653
_refine_ls_extinction_method none
_refine_ls_goodness_of_fit_ref 1.169
_refine_ls_hydrogen_treatment constr
_refine_ls_matrix_type full
_refine_ls_number_parameters 173
_refine_ls_number_reflns 2961
_refine_ls_number_restraints 40
_refine_ls_restrained_S_all 1.164
_refine_ls_R_factor_all 0.0469
_refine_ls_R_factor_gt 0.0444
_refine_ls_shift/su_max 0.001
_refine_ls_shift/su_mean 0.000
_refine_ls_structure_factor_coef Fsqd
_refine_ls_weighting_details 'calc w=1/[\s^2^(Fo^2^)+(0.0460P)^2^+13.1004P] where P=(Fo^2^+2Fc^2^)/3'
_refine_ls_weighting_scheme calc
_refine_ls_wR_factor_gt 0.1172
_refine_ls_wR_factor_ref 0.1189
_reflns_number_gt 2776
_reflns_number_total 2961
_reflns_threshold_expression >2sigma(I)
_cod_data_source_file c5ra09526c2.cif
_cod_data_source_block 4
_cod_database_code 7221859

loop_
_space_group_symop_operation_xyz
'x, y, z'
'-x, y, -z+1/2'
'x+1/2, y+1/2, z'
'-x+1/2, y+1/2, -z+1/2'
'-x, -y, -z'
'x, -y, z-1/2'
'-x+1/2, -y+1/2, -z'
'x+1/2, -y+1/2, z-1/2'

loop_
_atom_site_type_symbol
_atom_site_label
_atom_site_fract_x
_atom_site_fract_y
_atom_site_fract_z
_atom_site_U_iso_or_equiv
_atom_site_adp_type
_atom_site_calc_flag
_atom_site_refinement_flags
_atom_site_occupancy
_atom_site_disorder_assembly
_atom_site_disorder_group
Ni Ni1 0.97863(2) 0.24998(5) 0.638043(15) 0.01434(12) Uani d D 1.0 . .
O O1 1.02688(12) 0.2084(3) 0.54608(8) 0.0131(4) Uani d . 1.0 A .
O O2 0.98446(13) 0.2613(3) 0.45082(9) 0.0149(4) Uani d . 1.0 A .
O O3 0.8881(2) 0.3495(6) 0.70541(11) 0.0155(9) Uani d PDU 0.863(8) A 1
O O4 0.7722(2) 0.5600(5) 0.71518(11) 0.0228(8) Uani d PDU 0.863(8) A 1
C C7 0.8236(2) 0.4527(6) 0.68528(12) 0.0134(8) Uani d PDU 0.863(8) A 1
O O3A 0.8803(15) 0.315(6) 0.7046(6) 0.0155(9) Uani d PDU 0.137(8) A 2
O O4A 0.7456(13) 0.470(4) 0.7130(7) 0.0228(8) Uani d PDU 0.137(8) A 2
C C7A 0.8111(14) 0.402(4) 0.6842(3) 0.0134(8) Uani d PDU 0.137(8) A 2
O O5 0.67008(12) 0.5757(3) 0.48965(8) 0.0135(4) Uani d . 1.0 . .
H H5O 0.6287 0.6273 0.5102 0.016 Uiso d R 1.0 . .
O O6 0.92304(14) -0.0291(3) 0.63493(9) 0.0167(4) Uani d . 1.0 A .
H H6A 0.9392 -0.0894 0.6039 0.02 Uiso d R 1.0 . .
H H6B 0.8662 -0.0375 0.6381 0.02 Uiso d R 1.0 . .
O O7 1.07385(14) 0.1354(3) 0.69255(9) 0.0196(4) Uani d . 1.0 A .
H H7A 1.0581 0.0298 0.7087 0.023 Uiso d R 1.0 . .
H H7B 1.0966 0.1934 0.7222 0.023 Uiso d R 1.0 . .
O O8 1.05307(14) 0.5080(3) 0.64438(10) 0.0216(4) Uani d . 1.0 A .
H H8A 1.1092 0.4857 0.6449 0.026 Uiso d R 1.0 . .
H H8B 1.0483 0.5717 0.6123 0.026 Uiso d R 1.0 . .
N N1 0.88265(14) 0.3711(3) 0.58911(9) 0.0107(4) Uani d . 1.0 A .
C C1 0.97187(17) 0.2714(4) 0.50571(12) 0.0107(4) Uani d . 1.0 . .
C C2 0.88559(16) 0.3652(4) 0.52943(11) 0.0088(4) Uani d . 1.0 A .
C C3 0.81540(16) 0.4370(4) 0.49444(11) 0.0098(4) Uani d . 1.0 . .
H H3 0.8187 0.4341 0.4519 0.012 Uiso calc R 1.0 A .
C C4 0.73910(16) 0.5144(4) 0.52369(11) 0.0105(4) Uani d . 1.0 A .
C C5 0.73717(17) 0.5229(4) 0.58661(11) 0.0127(5) Uani d . 1.0 . .
H H5 0.6867 0.5772 0.6073 0.015 Uiso calc R 1.0 A .
C C6 0.81143(17) 0.4496(4) 0.61742(11) 0.0126(5) Uani d D 1.0 A .
O O9 0.76190(16) 0.4475(4) 0.83197(10) 0.0282(5) Uani d . 1.0 . .
H H9A 0.7617 0.5081 0.7992 0.034 Uiso d R 1.0 . .
H H9B 0.7629 0.3353 0.8167 0.034 Uiso d R 1.0 . .

loop_
_atom_site_aniso_label
_atom_site_aniso_U_11
_atom_site_aniso_U_22
_atom_site_aniso_U_33
_atom_site_aniso_U_12
_atom_site_aniso_U_13
_atom_site_aniso_U_23
Ni1 0.01255(19) 0.0186(2) 0.01189(19) 0.00336(13) -0.00202(12) -0.00016(12)
O1 0.0082(8) 0.0173(9) 0.0139(9) 0.0044(7) -0.0015(6) 0.0009(7)
O2 0.0140(9) 0.0177(9) 0.0131(9) 0.0057(7) 0.0024(7) 0.0001(7)
O3 0.0164(11) 0.020(2) 0.0100(8) 0.0066(12) -0.0013(7) -0.0004(8)
O4 0.0242(14) 0.0313(18) 0.0130(10) 0.0113(13) 0.0008(9) -0.0028(11)
C7 0.0146(14) 0.0162(18) 0.0093(11) 0.0007(13) 0.0007(9) 0.0001(10)
O3A 0.0164(11) 0.020(2) 0.0100(8) 0.0066(12) -0.0013(7) -0.0004(8)
O4A 0.0242(14) 0.0313(18) 0.0130(10) 0.0113(13) 0.0008(9) -0.0028(11)
C7A 0.0146(14) 0.0162(18) 0.0093(11) 0.0007(13) 0.0007(9) 0.0001(10)
O5 0.0076(8) 0.0189(9) 0.0140(8) 0.0064(7) -0.0022(6) -0.0004(7)
O6 0.0154(9) 0.0214(10) 0.0134(9) 0.0009(8) 0.0020(7) -0.0022(7)
O7 0.0163(9) 0.0287(11) 0.0136(9) 0.0075(8) -0.0038(7) -0.0024(8)
O8 0.0175(10) 0.0242(11) 0.0230(10) -0.0012(8) -0.0059(8) 0.0045(8)
N1 0.0082(9) 0.0145(10) 0.0094(9) 0.0019(8) -0.0003(7) 0.0005(8)
C1 0.0073(10) 0.0105(10) 0.0141(11) 0.0009(8) -0.0002(8) -0.0003(9)
C2 0.0061(10) 0.0104(10) 0.0099(10) 0.0003(8) 0.0007(8) 0.0000(8)
C3 0.0075(10) 0.0127(11) 0.0091(10) 0.0007(8) 0.0001(8) 0.0003(8)
C4 0.0054(10) 0.0114(11) 0.0145(11) 0.0011(8) -0.0013(8) -0.0001(9)
C5 0.0089(10) 0.0158(12) 0.0135(11) 0.0036(9) 0.0015(9) 0.0006(9)
C6 0.0103(11) 0.0179(12) 0.0097(10) 0.0035(9) 0.0029(8) -0.0001(9)
O9 0.0264(11) 0.0404(14) 0.0180(10) -0.0019(10) 0.0009(8) 0.0046(9)

loop_
_atom_type_symbol
_atom_type_description
_atom_type_scat_dispersion_real
_atom_type_scat_dispersion_imag
_atom_type_scat_source
C C 0.0033 0.0016 'International Tables Vol C Tables 4.2.6.8 and 6.1.1.4'
H H 0.0000 0.0000 'International Tables Vol C Tables 4.2.6.8 and 6.1.1.4'
N N 0.0061 0.0033 'International Tables Vol C Tables 4.2.6.8 and 6.1.1.4'
O O 0.0106 0.0060 'International Tables Vol C Tables 4.2.6.8 and 6.1.1.4'
Ni Ni 0.3393 1.1124 'International Tables Vol C Tables 4.2.6.8 and 6.1.1.4'

loop_
_geom_angle_atom_site_label_1
_geom_angle_atom_site_label_2
_geom_angle_atom_site_label_3
_geom_angle
N1 Ni1 O7 176.41(8)
N1 Ni1 O6 95.02(9)
O7 Ni1 O6 86.26(9)
N1 Ni1 O8 93.23(9)
O7 Ni1 O8 85.70(9)
O6 Ni1 O8 171.17(8)
N1 Ni1 O3A 79.0(4)
O7 Ni1 O3A 97.7(4)
O6 Ni1 O3A 87.0(12)
O8 Ni1 O3A 97.7(12)
N1 Ni1 O3 78.83(10)
O7 Ni1 O3 97.75(10)
O6 Ni1 O3 94.07(13)
O8 Ni1 O3 90.61(14)
N1 Ni1 O1 76.66(8)
O7 Ni1 O1 106.75(8)
O6 Ni1 O1 88.72(7)
O8 Ni1 O1 90.13(8)
O3A Ni1 O1 154.8(5)
O3 Ni1 O1 155.48(9)
C1 O1 Ni1 114.06(16)
C7 O3 Ni1 113.6(2)
O4 C7 O3 126.5(3)
O4 C7 C6 117.9(3)
O3 C7 C6 115.5(3)
C7A O3A Ni1 113.4(10)
O4A C7A O3A 127.7(9)
O4A C7A C6 115.4(12)
O3A C7A C6 116.6(12)
C4 O5 H5O 111.9
Ni1 O6 H6A 111.5
Ni1 O6 H6B 116.8
H6A O6 H6B 108.6
Ni1 O7 H7A 113.7
Ni1 O7 H7B 124.5
H7A O7 H7B 100.4
Ni1 O8 H8A 111.3
Ni1 O8 H8B 109.8
H8A O8 H8B 100.7
C2 N1 C6 120.8(2)
C2 N1 Ni1 121.08(17)
C6 N1 Ni1 118.02(17)
O2 C1 O1 125.3(2)
O2 C1 C2 119.6(2)
O1 C1 C2 115.1(2)
N1 C2 C3 121.8(2)
N1 C2 C1 113.0(2)
C3 C2 C1 125.3(2)
C2 C3 C4 118.0(2)
C2 C3 H3 121.0
C4 C3 H3 121.0
O5 C4 C3 117.6(2)
O5 C4 C5 122.5(2)
C3 C4 C5 119.9(2)
C6 C5 C4 117.6(2)
C6 C5 H5 121.2
C4 C5 H5 121.2
N1 C6 C5 122.0(2)
N1 C6 C7A 112.4(6)
C5 C6 C7A 123.9(7)
N1 C6 C7 112.6(2)
C5 C6 C7 125.4(2)
H9A O9 H9B 95.7

loop_
_geom_bond_atom_site_label_1
_geom_bond_atom_site_label_2
_geom_bond_distance
Ni1 N1 1.965(2)
Ni1 O7 2.010(2)
Ni1 O6 2.079(2)
Ni1 O8 2.082(2)
Ni1 O3A 2.122(2)
Ni1 O3 2.122(2)
Ni1 O1 2.1893(19)
O1 C1 1.283(3)
O2 C1 1.240(3)
O3 C7 1.263(3)
O4 C7 1.248(4)
C7 C6 1.523(4)
O3A C7A 1.263(4)
O4A C7A 1.248(4)
C7A C6 1.523(4)
O5 C4 1.333(3)
O5 H5O 0.84
O6 H6A 0.8401
O6 H6B 0.84
O7 H7A 0.84
O7 H7B 0.8399
O8 H8A 0.84
O8 H8B 0.8399
N1 C2 1.331(3)
N1 C6 1.337(3)
C1 C2 1.518(3)
C2 C3 1.382(3)
C3 C4 1.403(3)
C3 H3 0.95
C4 C5 1.404(3)
C5 C6 1.382(4)
C5 H5 0.95
O9 H9A 0.8401
O9 H9B 0.84

loop_
_geom_hbond_atom_site_label_D
_geom_hbond_atom_site_label_H
_geom_hbond_atom_site_label_A
_geom_hbond_site_symmetry_A
_geom_hbond_distance_DH
_geom_hbond_distance_HA
_geom_hbond_distance_DA
_geom_hbond_angle_DHA
O9 H9B O4 4_646 0.84 2.08 2.896(4) 164
O9 H9A O4A . 0.84 1.95 2.666(17) 142
O9 H9A O4 . 0.84 1.91 2.719(3) 161
O8 H8B O2 5_766 0.84 1.87 2.701(3) 167
O8 H8A O9 2_756 0.84 1.98 2.800(3) 166
O7 H7B O3A 2_756 0.84 1.86 2.686(16) 166
O7 H7B O3 2_756 0.84 1.95 2.761(3) 163
O6 H6B O9 4_646 0.84 2.00 2.824(3) 165
O6 H6A O2 5_756 0.84 2.03 2.835(3) 159
O5 H5O O1 3_455 0.84 1.79 2.618(3) 169

loop_
_platon_squeeze_void_nr
_platon_squeeze_void_average_x
_platon_squeeze_void_average_y
_platon_squeeze_void_average_z
_platon_squeeze_void_volume
_platon_squeeze_void_count_electrons
_platon_squeeze_void_content
1 0.500 0.212 0.750 14 9 ' '
2 0.000 0.287 0.250 14 9 ' '
3 0.000 0.713 0.750 14 9 ' '
4 0.500 0.787 0.250 14 9 ' '
